data_7719344
loop_
_publ_author_name
'Aiswarya, Janardhanan'
'Madhu, Ragunath'
'Anitha, Ottoor'
'Malecki, Jan Grzegorz'
'Kundu, Subrata'
'Murugesapandian, Balasubramanian'

_publ_section_title
;
 Tuning the ligand periphery in homoleptic Co(III) complexes: a versatile
 strategy to modulate electrocatalytic oxygen evolution reaction
 efficiency.
;
_journal_issue 39
_journal_name_full 'Dalton transactions (Cambridge, England : 2003)'
_journal_page_first 14740
_journal_page_last 14752
_journal_paper_doi 10.1039/d5dt01680k
_journal_volume 54
_journal_year 2025
_chemical_formula_moiety 'C30 H26 Co N2 O6, C6 H16 N, 2(H2 O)'
_chemical_formula_sum 'C36 H46 Co N3 O8'
_chemical_formula_weight 707.69
_space_group_crystal_system triclinic
_space_group_IT_number 2
_space_group_name_Hall '-P 1'
_space_group_name_H-M_alt 'P -1'
_atom_sites_solution_hydrogens mixed
_atom_sites_solution_primary direct
_audit_creation_date 2024-08-03
_audit_creation_method
;
Olex2 1.5
(compiled 2024.02.16 svn.r378c4104 for OlexSys, GUI svn.r6928)
;
_audit_update_record
;
2025-05-12 deposited with the CCDC.	2025-09-01 downloaded from the CCDC.
;
_cell_angle_alpha 96.621(4)
_cell_angle_beta 109.747(5)
_cell_angle_gamma 106.675(5)
_cell_formula_units_Z 2
_cell_length_a 11.3535(6)
_cell_length_b 12.4969(7)
_cell_length_c 13.5917(6)
_cell_measurement_reflns_used 95
_cell_measurement_temperature 293(2)
_cell_measurement_theta_max 25.2530
_cell_measurement_theta_min 5.3140
_cell_volume 1689.84(18)
_computing_cell_refinement 'CrysAlisPro 1.171.43.90 (Rigaku OD, 2023)'
_computing_data_collection 'CrysAlisPro 1.171.43.90 (Rigaku OD, 2023)'
_computing_data_reduction 'CrysAlisPro 1.171.43.90 (Rigaku OD, 2023)'
_computing_molecular_graphics 'Olex2 1.5 (Dolomanov et al., 2009)'
_computing_publication_material 'Olex2 1.5 (Dolomanov et al., 2009)'
_computing_structure_refinement 'SHELXL 2019/3 (Sheldrick, 2015)'
_diffrn_ambient_temperature 293(2)
_diffrn_detector 'CCD plate'
_diffrn_detector_area_resol_mean 10.4015
_diffrn_detector_type Atlas
_diffrn_measured_fraction_theta_full 0.963
_diffrn_measured_fraction_theta_max 0.815
_diffrn_measurement_details
;
List of Runs (angles in degrees, time in seconds):

  # Type    Start    End  Width  t~exp~   \w     \q     \k     \f   Frames
#--------------------------------------------------------------------------
  1  \w    -77.00  11.00   1.00   44.47    --  -10.84 -57.00 120.00   88
  2  \w    -38.00  62.00   1.00   44.47    --  -10.84  57.00 -90.00  100
  3  \w    -17.00  38.00   1.00   44.47    --   10.84 -77.00   0.00   55
  4  \w    -19.00  21.00   1.00   44.47    --   10.84  77.00 120.00   40
  5  \w     37.00  68.00   1.00   44.47    --   10.84  38.00-150.00   31
;
_diffrn_measurement_device 'four-circle diffractometer'
_diffrn_measurement_device_type 'Xcalibur, Atlas, Gemini ultra'
_diffrn_measurement_method '\w scans'
_diffrn_orient_matrix_type 'CrysAlisPro convention (1999,Acta A55,543-557)'
_diffrn_orient_matrix_UB_11 -0.0369794000
_diffrn_orient_matrix_UB_12 0.0502912000
_diffrn_orient_matrix_UB_13 0.0213184000
_diffrn_orient_matrix_UB_21 -0.0845815000
_diffrn_orient_matrix_UB_22 -0.0189771000
_diffrn_orient_matrix_UB_23 0.0064339000
_diffrn_orient_matrix_UB_31 0.0053095000
_diffrn_orient_matrix_UB_32 -0.0486969000
_diffrn_orient_matrix_UB_33 0.0674387000
_diffrn_radiation_monochromator graphite
_diffrn_radiation_probe x-ray
_diffrn_radiation_type 'Mo K\a'
_diffrn_radiation_wavelength 0.71073
_diffrn_reflns_av_R_equivalents 0.0443
_diffrn_reflns_av_unetI/netI 0.0641
_diffrn_reflns_Laue_measured_fraction_full 0.963
_diffrn_reflns_Laue_measured_fraction_max 0.815
_diffrn_reflns_limit_h_max 15
_diffrn_reflns_limit_h_min -14
_diffrn_reflns_limit_k_max 17
_diffrn_reflns_limit_k_min -17
_diffrn_reflns_limit_l_max 18
_diffrn_reflns_limit_l_min -18
_diffrn_reflns_number 16370
_diffrn_reflns_point_group_measured_fraction_full 0.963
_diffrn_reflns_point_group_measured_fraction_max 0.815
_diffrn_reflns_theta_full 25.242
_diffrn_reflns_theta_max 29.465
_diffrn_reflns_theta_min 3.502
_diffrn_source 'fine-focus sealed X-ray tube'
_diffrn_source_type 'Enhance (Mo) X-ray Source'
_exptl_absorpt_coefficient_mu 0.565
_exptl_absorpt_correction_type none
_exptl_crystal_colour black
_exptl_crystal_density_diffrn 1.391
_exptl_crystal_description plate
_exptl_crystal_F_000 748
_exptl_crystal_size_max 0.23
_exptl_crystal_size_mid 0.17
_exptl_crystal_size_min 0.05
_refine_diff_density_max 0.607
_refine_diff_density_min -0.387
_refine_diff_density_rms 0.075
_refine_ls_extinction_method none
_refine_ls_goodness_of_fit_ref 1.048
_refine_ls_hydrogen_treatment constr
_refine_ls_matrix_type full
_refine_ls_number_parameters 446
_refine_ls_number_reflns 7660
_refine_ls_number_restraints 0
_refine_ls_restrained_S_all 1.048
_refine_ls_R_factor_all 0.0865
_refine_ls_R_factor_gt 0.0538
_refine_ls_shift/su_max 0.001
_refine_ls_shift/su_mean 0.000
_refine_ls_structure_factor_coef Fsqd
_refine_ls_weighting_details 'w=1/[\s^2^(Fo^2^)+(0.0868P)^2^] where P=(Fo^2^+2Fc^2^)/3'
_refine_ls_weighting_scheme calc
_refine_ls_wR_factor_gt 0.1371
_refine_ls_wR_factor_ref 0.1660
_reflns_Friedel_coverage 0.000
_reflns_number_gt 5354
_reflns_number_total 7660
_reflns_threshold_expression 'I > 2\s(I)'
_cod_data_source_file d5dt01680k2.cif
_cod_data_source_block ajovco
_cod_depositor_comments 'Adding full bibliography for 7719344--7719347.cif.'
_cod_original_cell_volume 1689.82(16)
_cod_database_code 7719344
_shelx_shelxl_version_number 2019/3
_chemical_oxdiff_formula 'C30 H26 N2 O6 Co1'
_shelx_space_group_comment
;
The symmetry employed for this shelxl refinement is uniquely defined
by the following loop, which should always be used as a source of
symmetry information in preference to the above space-group names.
They are only intended as comments.
;
_olex2_refinement_description
;
1. Fixed Uiso
 At 1.2 times of:
  All C(H) groups, All C(H,H) groups, All N(H) groups
 At 1.5 times of:
  All C(H,H,H) groups, All O(H,H) groups
2.a Free rotating group:
 O8(H8A,H8B), O7(H7A,H7B)
2.b Ternary CH refined with riding coordinates:
 N3(H3)
2.c Secondary CH2 refined with riding coordinates:
 C31(H31A,H31B), C33(H33A,H33B), C35(H35A,H35B)
2.d Aromatic/amide H refined with riding coordinates:
 C19(H19), C1(H1), C11(H11), C20(H20), C21(H21), C7(H7), C24(H24), C15(H15),
 C10(H10), C6(H6), C13(H13), C27(H27), C5(H5), C25(H25)
2.e Idealised Me refined as rotating group:
 C14(H14A,H14B,H14C), C29(H29A,H29B,H29C), C30(H30A,H30B,H30C), C28(H28A,H28B,
 H28C), C36(H36A,H36B,H36C), C34(H34A,H34B,H34C), C32(H32A,H32B,H32C)
;
_olex2_submission_special_instructions 'No special instructions were received'
_oxdiff_exptl_absorpt_empirical_details
;
Empirical correction (ABSPACK) includes:
- Frame scaling
;
_oxdiff_exptl_absorpt_empirical_full_max 1.474
_oxdiff_exptl_absorpt_empirical_full_min 0.406

loop_
_space_group_symop_operation_xyz
'x, y, z'
'-x, -y, -z'

loop_
_atom_site_label
_atom_site_type_symbol
_atom_site_fract_x
_atom_site_fract_y
_atom_site_fract_z
_atom_site_U_iso_or_equiv
_atom_site_adp_type
_atom_site_occupancy
_atom_site_site_symmetry_order
_atom_site_calc_flag
_atom_site_refinement_flags_posn
_atom_site_refinement_flags_adp
_atom_site_refinement_flags_occupancy
_atom_site_disorder_assembly
_atom_site_disorder_group
Co1 Co 0.81633(3) 0.20532(3) 0.33093(3) 0.03413(14) Uani 1 1 d . . . . .
O2 O 0.95904(19) 0.14858(16) 0.39307(15) 0.0394(4) Uani 1 1 d . . . . .
O5 O 0.4703(2) 0.3019(2) 0.15115(19) 0.0649(7) Uani 1 1 d . . . . .
O3 O 0.92771(19) 0.31553(16) 0.28781(15) 0.0408(5) Uani 1 1 d . . . . .
O1 O 0.67240(19) 0.25553(16) 0.26733(15) 0.0415(5) Uani 1 1 d . . . . .
O4 O 0.70981(19) 0.09764(16) 0.38091(15) 0.0424(5) Uani 1 1 d . . . . .
O6 O 1.0998(2) 0.48500(17) 0.26531(17) 0.0542(6) Uani 1 1 d . . . . .
N2 N 0.7412(2) 0.09214(18) 0.20008(17) 0.0348(5) Uani 1 1 d . . . . .
N1 N 0.8885(2) 0.31275(19) 0.46448(17) 0.0356(5) Uani 1 1 d . . . . .
C3 C 0.6569(3) 0.3466(2) 0.3104(2) 0.0403(6) Uani 1 1 d . . . . .
C19 C 1.0385(3) 0.3927(3) 0.0802(3) 0.0519(8) Uani 1 1 d . . . . .
H19 H 1.099003 0.454891 0.071091 0.062 Uiso 1 1 calc R U . . .
C14 C 1.2392(4) 0.3901(4) 0.8296(3) 0.0799(13) Uani 1 1 d . . . . .
H14A H 1.251650 0.469866 0.832428 0.120 Uiso 1 1 calc R U . . .
H14B H 1.324602 0.381110 0.857794 0.120 Uiso 1 1 calc R U . . .
H14C H 1.189230 0.362786 0.871846 0.120 Uiso 1 1 calc R U . . .
C1 C 0.8507(3) 0.3976(2) 0.4846(2) 0.0406(6) Uani 1 1 d . . . . .
H1 H 0.900428 0.449637 0.550959 0.049 Uiso 1 1 calc R U . . .
C11 C 1.1926(3) 0.2309(3) 0.6731(3) 0.0613(9) Uani 1 1 d . . . . .
H11 H 1.259840 0.209660 0.718025 0.074 Uiso 1 1 calc R U . . .
C4 C 0.5471(3) 0.3755(3) 0.2498(3) 0.0497(8) Uani 1 1 d . . . . .
C20 C 0.9604(4) 0.2962(3) -0.0054(3) 0.0593(9) Uani 1 1 d . . . . .
H20 H 0.970396 0.293343 -0.070669 0.071 Uiso 1 1 calc R U . . .
C26 C 0.4857(3) -0.1997(3) 0.1406(3) 0.0522(8) Uani 1 1 d . . . . .
C21 C 0.8701(3) 0.2068(3) 0.0076(2) 0.0520(8) Uani 1 1 d . . . . .
H21 H 0.817365 0.143484 -0.049888 0.062 Uiso 1 1 calc R U . . .
C22 C 0.6491(3) -0.0090(2) 0.2053(2) 0.0391(6) Uani 1 1 d . . . . .
C7 C 0.7090(4) 0.5130(3) 0.4515(3) 0.0619(9) Uani 1 1 d . . . . .
H7 H 0.763149 0.559266 0.520058 0.074 Uiso 1 1 calc R U . . .
C24 C 0.5515(3) -0.0922(3) 0.3219(3) 0.0525(8) Uani 1 1 d . . . . .
H24 H 0.542698 -0.088743 0.387675 0.063 Uiso 1 1 calc R U . . .
C15 C 0.7605(3) 0.1076(2) 0.1139(2) 0.0392(6) Uani 1 1 d . . . . .
H15 H 0.709580 0.049286 0.051818 0.047 Uiso 1 1 calc R U . . .
C16 C 0.8541(3) 0.2077(2) 0.1065(2) 0.0389(6) Uani 1 1 d . . . . .
C10 C 1.1247(3) 0.1705(3) 0.5670(3) 0.0548(8) Uani 1 1 d . . . . .
H10 H 1.145574 0.108791 0.542226 0.066 Uiso 1 1 calc R U . . .
C17 C 0.9317(3) 0.3045(2) 0.1932(2) 0.0363(6) Uani 1 1 d . . . . .
C29 C 0.3604(4) 0.3261(4) 0.0841(3) 0.0868(13) Uani 1 1 d . . . . .
H29A H 0.322639 0.275135 0.014117 0.130 Uiso 1 1 calc R U . . .
H29B H 0.389546 0.404159 0.077854 0.130 Uiso 1 1 calc R U . . .
H29C H 0.294171 0.315391 0.114644 0.130 Uiso 1 1 calc R U . . .
C12 C 1.1638(3) 0.3218(3) 0.7146(3) 0.0571(9) Uani 1 1 d . . . . .
C2 C 0.7388(3) 0.4182(2) 0.4135(2) 0.0440(7) Uani 1 1 d . . . . .
C30 C 1.2028(4) 0.5756(3) 0.2600(3) 0.0679(11) Uani 1 1 d . . . . .
H30A H 1.165195 0.616071 0.209137 0.102 Uiso 1 1 calc R U . . .
H30B H 1.260751 0.545202 0.237530 0.102 Uiso 1 1 calc R U . . .
H30C H 1.252964 0.627318 0.329602 0.102 Uiso 1 1 calc R U . . .
C28 C 0.4047(4) -0.3094(3) 0.0531(3) 0.0678(10) Uani 1 1 d . . . . .
H28A H 0.405502 -0.294891 -0.014521 0.102 Uiso 1 1 calc R U . . .
H28B H 0.314387 -0.335166 0.048531 0.102 Uiso 1 1 calc R U . . .
H28C H 0.442929 -0.367571 0.070004 0.102 Uiso 1 1 calc R U . . .
C6 C 0.6029(4) 0.5381(3) 0.3901(3) 0.0748(11) Uani 1 1 d . . . . .
H6 H 0.584772 0.601063 0.416128 0.090 Uiso 1 1 calc R U . . .
C13 C 1.0620(3) 0.3514(3) 0.6468(2) 0.0490(8) Uani 1 1 d . . . . .
H13 H 1.039427 0.411397 0.673039 0.059 Uiso 1 1 calc R U . . .
C23 C 0.6392(3) 0.0009(2) 0.3063(2) 0.0404(6) Uani 1 1 d . . . . .
C27 C 0.5733(3) -0.1074(2) 0.1237(3) 0.0441(7) Uani 1 1 d . . . . .
H27 H 0.580964 -0.111704 0.057479 0.053 Uiso 1 1 calc R U . . .
C9 C 1.0256(3) 0.2011(3) 0.4972(2) 0.0419(7) Uani 1 1 d . . . . .
C8 C 0.9936(3) 0.2915(2) 0.5397(2) 0.0396(6) Uani 1 1 d . . . . .
C18 C 1.0263(3) 0.3960(2) 0.1769(2) 0.0419(7) Uani 1 1 d . . . . .
C5 C 0.5221(4) 0.4689(3) 0.2884(3) 0.0658(10) Uani 1 1 d . . . . .
H5 H 0.449819 0.486123 0.245707 0.079 Uiso 1 1 calc R U . . .
C25 C 0.4779(3) -0.1893(3) 0.2404(3) 0.0581(9) Uani 1 1 d . . . . .
H25 H 0.420120 -0.250834 0.252731 0.070 Uiso 1 1 calc R U . . .
O8 O 0.5692(4) 0.1932(4) 0.4803(3) 0.1104(11) Uani 1 1 d G . . . .
H8A H 0.491301 0.191931 0.443919 0.166 Uiso 1 1 d G U . . .
H8B H 0.566290 0.125839 0.486441 0.166 Uiso 1 1 d G U . . .
O7 O 0.3743(3) 0.0639(2) 0.1465(3) 0.0823(8) Uani 1 1 d G . . . .
H7A H 0.425077 0.130239 0.150113 0.123 Uiso 1 1 d G U . . .
H7B H 0.425993 0.034984 0.186597 0.123 Uiso 1 1 d G U . . .
N3 N 1.1216(3) 0.0595(2) 0.3118(2) 0.0549(7) Uani 1 1 d . . . . .
H3 H 1.060057 0.083662 0.337201 0.066 Uiso 1 1 calc R U . . .
C31 C 1.0620(4) 0.0319(3) 0.1927(3) 0.0666(10) Uani 1 1 d . . . . .
H31A H 1.126940 0.018582 0.165960 0.080 Uiso 1 1 calc R U . . .
H31B H 1.043185 0.097945 0.169580 0.080 Uiso 1 1 calc R U . . .
C33 C 1.1407(4) -0.0426(3) 0.3577(3) 0.0684(10) Uani 1 1 d . . . . .
H33A H 1.179245 -0.017772 0.435530 0.082 Uiso 1 1 calc R U . . .
H33B H 1.053515 -0.100902 0.337077 0.082 Uiso 1 1 calc R U . . .
C36 C 1.2378(5) 0.2626(3) 0.3268(4) 0.0862(13) Uani 1 1 d . . . . .
H36A H 1.212752 0.253481 0.250596 0.129 Uiso 1 1 calc R U . . .
H36B H 1.321338 0.324800 0.363967 0.129 Uiso 1 1 calc R U . . .
H36C H 1.170255 0.279171 0.346635 0.129 Uiso 1 1 calc R U . . .
C35 C 1.2515(4) 0.1573(3) 0.3558(3) 0.0714(11) Uani 1 1 d . . . . .
H35A H 1.289196 0.170620 0.433543 0.086 Uiso 1 1 calc R U . . .
H35B H 1.313122 0.136900 0.329032 0.086 Uiso 1 1 calc R U . . .
C34 C 1.2265(5) -0.0964(4) 0.3237(4) 0.0903(14) Uani 1 1 d . . . . .
H34A H 1.179544 -0.137781 0.249738 0.135 Uiso 1 1 calc R U . . .
H34B H 1.247716 -0.148467 0.367700 0.135 Uiso 1 1 calc R U . . .
H34C H 1.307373 -0.037635 0.331733 0.135 Uiso 1 1 calc R U . . .
C32 C 0.9365(4) -0.0706(3) 0.1433(4) 0.0868(13) Uani 1 1 d . . . . .
H32A H 0.896479 -0.076359 0.067502 0.130 Uiso 1 1 calc R U . . .
H32B H 0.875468 -0.062580 0.175849 0.130 Uiso 1 1 calc R U . . .
H32C H 0.956825 -0.138679 0.154935 0.130 Uiso 1 1 calc R U . . .

loop_
_atom_site_aniso_label
_atom_site_aniso_U_11
_atom_site_aniso_U_22
_atom_site_aniso_U_33
_atom_site_aniso_U_23
_atom_site_aniso_U_13
_atom_site_aniso_U_12
Co1 0.0337(2) 0.0356(2) 0.0327(2) 0.00625(15) 0.01387(16) 0.01094(17)
O2 0.0394(10) 0.0447(11) 0.0367(10) 0.0072(8) 0.0152(8) 0.0190(9)
O5 0.0616(15) 0.0729(16) 0.0517(14) 0.0130(12) 0.0039(12) 0.0337(13)
O3 0.0445(11) 0.0370(10) 0.0354(10) 0.0033(8) 0.0183(9) 0.0054(9)
O1 0.0422(11) 0.0406(10) 0.0362(10) 0.0025(8) 0.0085(9) 0.0171(9)
O4 0.0405(11) 0.0436(11) 0.0416(11) 0.0083(9) 0.0189(9) 0.0097(9)
O6 0.0576(14) 0.0393(11) 0.0565(13) 0.0045(10) 0.0280(11) -0.0005(10)
N2 0.0321(11) 0.0346(11) 0.0350(12) 0.0063(9) 0.0119(10) 0.0100(10)
N1 0.0332(11) 0.0385(12) 0.0335(12) 0.0070(9) 0.0127(10) 0.0109(10)
C3 0.0412(15) 0.0424(15) 0.0421(16) 0.0141(12) 0.0208(13) 0.0144(13)
C19 0.060(2) 0.0452(17) 0.062(2) 0.0214(15) 0.0369(17) 0.0166(16)
C14 0.070(3) 0.107(3) 0.0390(19) 0.008(2) 0.0015(18) 0.023(2)
C1 0.0417(15) 0.0436(15) 0.0339(14) 0.0048(12) 0.0142(12) 0.0135(13)
C11 0.0504(19) 0.090(3) 0.050(2) 0.0227(18) 0.0149(16) 0.0368(19)
C4 0.0515(18) 0.0493(18) 0.0506(18) 0.0169(15) 0.0189(15) 0.0201(15)
C20 0.081(2) 0.060(2) 0.0483(19) 0.0190(16) 0.0394(18) 0.0212(19)
C26 0.0356(16) 0.0420(17) 0.071(2) 0.0075(15) 0.0151(15) 0.0106(14)
C21 0.061(2) 0.0524(18) 0.0412(17) 0.0064(14) 0.0226(15) 0.0169(16)
C22 0.0326(14) 0.0340(14) 0.0497(16) 0.0087(12) 0.0177(13) 0.0084(12)
C7 0.072(2) 0.0543(19) 0.058(2) 0.0030(16) 0.0195(18) 0.0317(18)
C24 0.0470(18) 0.0531(19) 0.063(2) 0.0202(16) 0.0293(16) 0.0131(16)
C15 0.0404(15) 0.0391(14) 0.0342(14) 0.0032(11) 0.0119(12) 0.0136(13)
C16 0.0449(16) 0.0366(14) 0.0361(14) 0.0095(11) 0.0172(13) 0.0134(13)
C10 0.0503(18) 0.073(2) 0.0494(19) 0.0167(16) 0.0198(16) 0.0326(17)
C17 0.0404(15) 0.0374(14) 0.0374(15) 0.0127(11) 0.0179(12) 0.0177(13)
C29 0.076(3) 0.103(3) 0.072(3) 0.023(2) 0.000(2) 0.052(3)
C12 0.0448(17) 0.082(2) 0.0396(17) 0.0117(16) 0.0118(14) 0.0210(18)
C2 0.0473(17) 0.0406(15) 0.0458(17) 0.0104(13) 0.0185(14) 0.0171(14)
C30 0.067(2) 0.0494(19) 0.076(3) 0.0106(17) 0.035(2) -0.0019(18)
C28 0.053(2) 0.0406(18) 0.091(3) 0.0030(17) 0.021(2) 0.0017(16)
C6 0.092(3) 0.061(2) 0.079(3) 0.012(2) 0.029(2) 0.046(2)
C13 0.0438(17) 0.0604(19) 0.0383(16) 0.0057(14) 0.0132(14) 0.0173(15)
C23 0.0317(14) 0.0421(16) 0.0502(17) 0.0119(13) 0.0186(13) 0.0133(13)
C27 0.0375(15) 0.0411(16) 0.0528(18) 0.0076(13) 0.0173(14) 0.0142(13)
C9 0.0387(15) 0.0495(16) 0.0395(16) 0.0128(13) 0.0177(13) 0.0144(13)
C8 0.0357(14) 0.0488(16) 0.0353(14) 0.0121(12) 0.0152(12) 0.0139(13)
C18 0.0448(16) 0.0366(14) 0.0490(17) 0.0137(13) 0.0219(14) 0.0152(13)
C5 0.068(2) 0.072(2) 0.070(2) 0.025(2) 0.020(2) 0.047(2)
C25 0.0397(17) 0.0450(18) 0.084(3) 0.0171(17) 0.0279(18) 0.0014(15)
O8 0.096(2) 0.150(3) 0.117(3) 0.053(3) 0.064(2) 0.053(2)
O7 0.0610(16) 0.0715(18) 0.095(2) 0.0091(16) 0.0115(16) 0.0222(14)
N3 0.0509(16) 0.0597(17) 0.0588(17) 0.0108(13) 0.0242(14) 0.0241(14)
C31 0.071(2) 0.083(3) 0.061(2) 0.0215(19) 0.028(2) 0.045(2)
C33 0.078(3) 0.065(2) 0.073(2) 0.0190(19) 0.033(2) 0.036(2)
C36 0.081(3) 0.064(2) 0.100(3) 0.005(2) 0.034(3) 0.013(2)
C35 0.057(2) 0.078(3) 0.082(3) 0.019(2) 0.030(2) 0.023(2)
C34 0.099(3) 0.089(3) 0.100(3) 0.023(3) 0.037(3) 0.059(3)
C32 0.074(3) 0.073(3) 0.092(3) -0.006(2) 0.014(2) 0.027(2)

loop_
_atom_type_symbol
_atom_type_description
_atom_type_scat_dispersion_real
_atom_type_scat_dispersion_imag
_atom_type_scat_source
C C 0.0033 0.0016 'International Tables Vol C Tables 4.2.6.8 and 6.1.1.4'
H H 0.0000 0.0000 'International Tables Vol C Tables 4.2.6.8 and 6.1.1.4'
Co Co 0.3494 0.9721 'International Tables Vol C Tables 4.2.6.8 and 6.1.1.4'
N N 0.0061 0.0033 'International Tables Vol C Tables 4.2.6.8 and 6.1.1.4'
O O 0.0106 0.0060 'International Tables Vol C Tables 4.2.6.8 and 6.1.1.4'

loop_
_geom_angle_atom_site_label_1
_geom_angle_atom_site_label_2
_geom_angle_atom_site_label_3
_geom_angle
_geom_angle_site_symmetry_1
_geom_angle_site_symmetry_3
_geom_angle_publ_flag
O3 Co1 O2 90.44(9) . . ?
O3 Co1 O1 90.84(9) . . ?
O3 Co1 O4 177.37(8) . . ?
O3 Co1 N2 95.73(8) . . ?
O3 Co1 N1 86.77(9) . . ?
O1 Co1 O2 177.96(8) . . ?
O1 Co1 N2 85.36(9) . . ?
O4 Co1 O2 88.30(8) . . ?
O4 Co1 O1 90.48(9) . . ?
O4 Co1 N2 86.64(9) . . ?
O4 Co1 N1 90.84(9) . . ?
N2 Co1 O2 92.94(9) . . ?
N1 Co1 O2 86.19(9) . . ?
N1 Co1 O1 95.47(9) . . ?
N1 Co1 N2 177.36(9) . . ?
C9 O2 Co1 109.61(17) . . ?
C4 O5 C29 117.6(3) . . ?
C17 O3 Co1 125.34(17) . . ?
C3 O1 Co1 124.74(18) . . ?
C23 O4 Co1 110.77(17) . . ?
C18 O6 C30 118.1(2) . . ?
C22 N2 Co1 111.02(17) . . ?
C15 N2 Co1 125.04(19) . . ?
C15 N2 C22 123.6(2) . . ?
C1 N1 Co1 125.4(2) . . ?
C1 N1 C8 123.3(2) . . ?
C8 N1 Co1 111.35(18) . . ?
O1 C3 C4 117.7(3) . . ?
O1 C3 C2 125.7(3) . . ?
C2 C3 C4 116.6(3) . . ?
C20 C19 H19 119.8 . . ?
C18 C19 H19 119.8 . . ?
C18 C19 C20 120.4(3) . . ?
H14A C14 H14B 109.5 . . ?
H14A C14 H14C 109.5 . . ?
H14B C14 H14C 109.5 . . ?
C12 C14 H14A 109.5 . . ?
C12 C14 H14B 109.5 . . ?
C12 C14 H14C 109.5 . . ?
N1 C1 H1 117.4 . . ?
N1 C1 C2 125.3(3) . . ?
C2 C1 H1 117.4 . . ?
C10 C11 H11 119.0 . . ?
C12 C11 H11 119.0 . . ?
C12 C11 C10 122.0(3) . . ?
O5 C4 C3 113.9(3) . . ?
C5 C4 O5 124.2(3) . . ?
C5 C4 C3 121.9(3) . . ?
C19 C20 H20 120.2 . . ?
C21 C20 C19 119.5(3) . . ?
C21 C20 H20 120.2 . . ?
C27 C26 C28 120.8(3) . . ?
C25 C26 C28 121.4(3) . . ?
C25 C26 C27 117.8(3) . . ?
C20 C21 H21 119.2 . . ?
C20 C21 C16 121.6(3) . . ?
C16 C21 H21 119.2 . . ?
C23 C22 N2 111.8(2) . . ?
C27 C22 N2 126.7(3) . . ?
C27 C22 C23 121.5(2) . . ?
C2 C7 H7 119.3 . . ?
C6 C7 H7 119.3 . . ?
C6 C7 C2 121.4(3) . . ?
C23 C24 H24 120.0 . . ?
C25 C24 H24 120.0 . . ?
C25 C24 C23 120.0(3) . . ?
N2 C15 H15 117.5 . . ?
N2 C15 C16 125.0(3) . . ?
C16 C15 H15 117.5 . . ?
C21 C16 C15 117.6(3) . . ?
C17 C16 C21 119.5(2) . . ?
C17 C16 C15 123.0(2) . . ?
C11 C10 H10 119.7 . . ?
C11 C10 C9 120.6(3) . . ?
C9 C10 H10 119.7 . . ?
O3 C17 C16 125.5(2) . . ?
O3 C17 C18 117.1(2) . . ?
C16 C17 C18 117.3(2) . . ?
O5 C29 H29A 109.5 . . ?
O5 C29 H29B 109.5 . . ?
O5 C29 H29C 109.5 . . ?
H29A C29 H29B 109.5 . . ?
H29A C29 H29C 109.5 . . ?
H29B C29 H29C 109.5 . . ?
C11 C12 C14 122.6(3) . . ?
C11 C12 C13 118.2(3) . . ?
C13 C12 C14 119.2(4) . . ?
C3 C2 C1 122.7(3) . . ?
C3 C2 C7 120.0(3) . . ?
C7 C2 C1 117.2(3) . . ?
O6 C30 H30A 109.5 . . ?
O6 C30 H30B 109.5 . . ?
O6 C30 H30C 109.5 . . ?
H30A C30 H30B 109.5 . . ?
H30A C30 H30C 109.5 . . ?
H30B C30 H30C 109.5 . . ?
C26 C28 H28A 109.5 . . ?
C26 C28 H28B 109.5 . . ?
C26 C28 H28C 109.5 . . ?
H28A C28 H28B 109.5 . . ?
H28A C28 H28C 109.5 . . ?
H28B C28 H28C 109.5 . . ?
C7 C6 H6 120.4 . . ?
C7 C6 C5 119.2(3) . . ?
C5 C6 H6 120.4 . . ?
C12 C13 H13 119.9 . . ?
C12 C13 C8 120.1(3) . . ?
C8 C13 H13 119.9 . . ?
O4 C23 C22 119.7(2) . . ?
O4 C23 C24 122.5(3) . . ?
C24 C23 C22 117.7(3) . . ?
C26 C27 H27 120.0 . . ?
C22 C27 C26 120.1(3) . . ?
C22 C27 H27 120.0 . . ?
O2 C9 C10 123.6(3) . . ?
O2 C9 C8 118.9(3) . . ?
C10 C9 C8 117.5(3) . . ?
N1 C8 C9 113.4(2) . . ?
C13 C8 N1 125.1(3) . . ?
C13 C8 C9 121.5(3) . . ?
O6 C18 C19 124.6(3) . . ?
O6 C18 C17 113.8(2) . . ?
C19 C18 C17 121.6(3) . . ?
C4 C5 C6 120.9(3) . . ?
C4 C5 H5 119.6 . . ?
C6 C5 H5 119.6 . . ?
C26 C25 H25 118.5 . . ?
C24 C25 C26 122.9(3) . . ?
C24 C25 H25 118.5 . . ?
H8A O8 H8B 109.5 . . ?
H7A O7 H7B 104.5 . . ?
C31 N3 H3 107.4 . . ?
C31 N3 C33 113.4(3) . . ?
C31 N3 C35 111.5(3) . . ?
C33 N3 H3 107.4 . . ?
C35 N3 H3 107.4 . . ?
C35 N3 C33 109.5(3) . . ?
N3 C31 H31A 108.7 . . ?
N3 C31 H31B 108.7 . . ?
N3 C31 C32 114.1(3) . . ?
H31A C31 H31B 107.6 . . ?
C32 C31 H31A 108.7 . . ?
C32 C31 H31B 108.7 . . ?
N3 C33 H33A 108.3 . . ?
N3 C33 H33B 108.3 . . ?
H33A C33 H33B 107.4 . . ?
C34 C33 N3 115.8(3) . . ?
C34 C33 H33A 108.3 . . ?
C34 C33 H33B 108.3 . . ?
H36A C36 H36B 109.5 . . ?
H36A C36 H36C 109.5 . . ?
H36B C36 H36C 109.5 . . ?
C35 C36 H36A 109.5 . . ?
C35 C36 H36B 109.5 . . ?
C35 C36 H36C 109.5 . . ?
N3 C35 H35A 109.1 . . ?
N3 C35 H35B 109.1 . . ?
C36 C35 N3 112.7(3) . . ?
C36 C35 H35A 109.1 . . ?
C36 C35 H35B 109.1 . . ?
H35A C35 H35B 107.8 . . ?
C33 C34 H34A 109.5 . . ?
C33 C34 H34B 109.5 . . ?
C33 C34 H34C 109.5 . . ?
H34A C34 H34B 109.5 . . ?
H34A C34 H34C 109.5 . . ?
H34B C34 H34C 109.5 . . ?
C31 C32 H32A 109.5 . . ?
C31 C32 H32B 109.5 . . ?
C31 C32 H32C 109.5 . . ?
H32A C32 H32B 109.5 . . ?
H32A C32 H32C 109.5 . . ?
H32B C32 H32C 109.5 . . ?

loop_
_geom_bond_atom_site_label_1
_geom_bond_atom_site_label_2
_geom_bond_distance
_geom_bond_site_symmetry_2
_geom_bond_publ_flag
Co1 O2 1.9271(19) . ?
Co1 O3 1.8781(18) . ?
Co1 O1 1.890(2) . ?
Co1 O4 1.8885(19) . ?
Co1 N2 1.896(2) . ?
Co1 N1 1.889(2) . ?
O2 C9 1.335(3) . ?
O5 C4 1.367(4) . ?
O5 C29 1.411(4) . ?
O3 C17 1.295(3) . ?
O1 C3 1.303(3) . ?
O4 C23 1.320(3) . ?
O6 C30 1.404(4) . ?
O6 C18 1.363(3) . ?
N2 C22 1.417(3) . ?
N2 C15 1.287(3) . ?
N1 C1 1.287(4) . ?
N1 C8 1.400(4) . ?
C3 C4 1.413(4) . ?
C3 C2 1.408(4) . ?
C19 H19 0.9300 . ?
C19 C20 1.400(5) . ?
C19 C18 1.365(4) . ?
C14 H14A 0.9600 . ?
C14 H14B 0.9600 . ?
C14 H14C 0.9600 . ?
C14 C12 1.508(5) . ?
C1 H1 0.9300 . ?
C1 C2 1.425(4) . ?
C11 H11 0.9300 . ?
C11 C10 1.381(5) . ?
C11 C12 1.380(5) . ?
C4 C5 1.367(5) . ?
C20 H20 0.9300 . ?
C20 C21 1.357(4) . ?
C26 C28 1.517(4) . ?
C26 C27 1.389(4) . ?
C26 C25 1.382(5) . ?
C21 H21 0.9300 . ?
C21 C16 1.415(4) . ?
C22 C23 1.409(4) . ?
C22 C27 1.385(4) . ?
C7 H7 0.9300 . ?
C7 C2 1.412(4) . ?
C7 C6 1.358(5) . ?
C24 H24 0.9300 . ?
C24 C23 1.388(4) . ?
C24 C25 1.372(5) . ?
C15 H15 0.9300 . ?
C15 C16 1.429(4) . ?
C16 C17 1.410(4) . ?
C10 H10 0.9300 . ?
C10 C9 1.386(4) . ?
C17 C18 1.423(4) . ?
C29 H29A 0.9600 . ?
C29 H29B 0.9600 . ?
C29 H29C 0.9600 . ?
C12 C13 1.388(5) . ?
C30 H30A 0.9600 . ?
C30 H30B 0.9600 . ?
C30 H30C 0.9600 . ?
C28 H28A 0.9600 . ?
C28 H28B 0.9600 . ?
C28 H28C 0.9600 . ?
C6 H6 0.9300 . ?
C6 C5 1.383(5) . ?
C13 H13 0.9300 . ?
C13 C8 1.390(4) . ?
C27 H27 0.9300 . ?
C9 C8 1.403(4) . ?
C5 H5 0.9300 . ?
C25 H25 0.9300 . ?
O8 H8A 0.8492 . ?
O8 H8B 0.8481 . ?
O7 H7A 0.8484 . ?
O7 H7B 0.8495 . ?
N3 H3 0.9800 . ?
N3 C31 1.481(4) . ?
N3 C33 1.521(4) . ?
N3 C35 1.492(4) . ?
C31 H31A 0.9700 . ?
C31 H31B 0.9700 . ?
C31 C32 1.493(5) . ?
C33 H33A 0.9700 . ?
C33 H33B 0.9700 . ?
C33 C34 1.491(6) . ?
C36 H36A 0.9600 . ?
C36 H36B 0.9600 . ?
C36 H36C 0.9600 . ?
C36 C35 1.451(5) . ?
C35 H35A 0.9700 . ?
C35 H35B 0.9700 . ?
C34 H34A 0.9600 . ?
C34 H34B 0.9600 . ?
C34 H34C 0.9600 . ?
C32 H32A 0.9600 . ?
C32 H32B 0.9600 . ?
C32 H32C 0.9600 . ?

loop_
_geom_torsion_atom_site_label_1
_geom_torsion_atom_site_label_2
_geom_torsion_atom_site_label_3
_geom_torsion_atom_site_label_4
_geom_torsion
_geom_torsion_site_symmetry_1
_geom_torsion_site_symmetry_2
_geom_torsion_site_symmetry_3
_geom_torsion_site_symmetry_4
_geom_torsion_publ_flag
Co1 O2 C9 C10 172.9(2) . . . . ?
Co1 O2 C9 C8 -6.4(3) . . . . ?
Co1 O3 C17 C16 -0.5(4) . . . . ?
Co1 O3 C17 C18 -177.86(19) . . . . ?
Co1 O1 C3 C4 176.90(19) . . . . ?
Co1 O1 C3 C2 -4.5(4) . . . . ?
Co1 O4 C23 C22 -1.1(3) . . . . ?
Co1 O4 C23 C24 -179.4(2) . . . . ?
Co1 N2 C22 C23 -0.8(3) . . . . ?
Co1 N2 C22 C27 178.1(2) . . . . ?
Co1 N2 C15 C16 8.1(4) . . . . ?
Co1 N1 C1 C2 7.0(4) . . . . ?
Co1 N1 C8 C13 -176.1(2) . . . . ?
Co1 N1 C8 C9 3.5(3) . . . . ?
O2 Co1 O3 C17 96.5(2) . . . . ?
O2 Co1 O4 C23 -92.59(18) . . . . ?
O2 Co1 N2 C22 88.33(19) . . . . ?
O2 Co1 N2 C15 -98.0(2) . . . . ?
O2 Co1 N1 C1 172.2(2) . . . . ?
O2 Co1 N1 C8 -5.59(17) . . . . ?
O2 C9 C8 N1 2.1(4) . . . . ?
O2 C9 C8 C13 -178.2(3) . . . . ?
O5 C4 C5 C6 178.6(3) . . . . ?
O3 Co1 O1 C3 -79.1(2) . . . . ?
O3 Co1 N2 C22 179.07(18) . . . . ?
O3 Co1 N2 C15 -7.2(3) . . . . ?
O3 Co1 N1 C1 81.6(2) . . . . ?
O3 Co1 N1 C8 -96.25(18) . . . . ?
O3 C17 C18 O6 -0.8(4) . . . . ?
O3 C17 C18 C19 179.9(3) . . . . ?
O1 Co1 O3 C17 -81.9(2) . . . . ?
O1 Co1 O4 C23 85.78(18) . . . . ?
O1 Co1 N2 C22 -90.55(19) . . . . ?
O1 Co1 N2 C15 83.2(2) . . . . ?
O1 Co1 N1 C1 -9.0(2) . . . . ?
O1 Co1 N1 C8 173.21(17) . . . . ?
O1 C3 C4 O5 -0.3(4) . . . . ?
O1 C3 C4 C5 179.6(3) . . . . ?
O1 C3 C2 C1 -0.4(4) . . . . ?
O1 C3 C2 C7 -178.5(3) . . . . ?
O4 Co1 O1 C3 98.6(2) . . . . ?
O4 Co1 N2 C22 0.20(18) . . . . ?
O4 Co1 N2 C15 173.9(3) . . . . ?
O4 Co1 N1 C1 -99.5(2) . . . . ?
O4 Co1 N1 C8 82.65(18) . . . . ?
N2 Co1 O3 C17 3.5(2) . . . . ?
N2 Co1 O1 C3 -174.8(2) . . . . ?
N2 Co1 O4 C23 0.46(18) . . . . ?
N2 C22 C23 O4 1.3(4) . . . . ?
N2 C22 C23 C24 179.6(3) . . . . ?
N2 C22 C27 C26 -179.3(3) . . . . ?
N2 C15 C16 C21 175.1(3) . . . . ?
N2 C15 C16 C17 -3.6(5) . . . . ?
N1 Co1 O3 C17 -177.3(2) . . . . ?
N1 Co1 O1 C3 7.7(2) . . . . ?
N1 Co1 O4 C23 -178.75(19) . . . . ?
N1 C1 C2 C3 -0.9(5) . . . . ?
N1 C1 C2 C7 177.2(3) . . . . ?
C3 C4 C5 C6 -1.2(6) . . . . ?
C19 C20 C21 C16 -1.1(5) . . . . ?
C14 C12 C13 C8 178.3(3) . . . . ?
C1 N1 C8 C13 6.0(4) . . . . ?
C1 N1 C8 C9 -174.3(3) . . . . ?
C11 C10 C9 O2 177.9(3) . . . . ?
C11 C10 C9 C8 -2.8(5) . . . . ?
C11 C12 C13 C8 -1.2(5) . . . . ?
C4 C3 C2 C1 178.2(3) . . . . ?
C4 C3 C2 C7 0.1(4) . . . . ?
C20 C19 C18 O6 178.6(3) . . . . ?
C20 C19 C18 C17 -2.2(5) . . . . ?
C20 C21 C16 C15 -177.4(3) . . . . ?
C20 C21 C16 C17 1.3(5) . . . . ?
C21 C16 C17 O3 -179.2(3) . . . . ?
C21 C16 C17 C18 -1.9(4) . . . . ?
C22 N2 C15 C16 -178.9(3) . . . . ?
C7 C6 C5 C4 0.6(6) . . . . ?
C15 N2 C22 C23 -174.6(3) . . . . ?
C15 N2 C22 C27 4.3(5) . . . . ?
C15 C16 C17 O3 -0.6(5) . . . . ?
C15 C16 C17 C18 176.7(3) . . . . ?
C16 C17 C18 O6 -178.3(2) . . . . ?
C16 C17 C18 C19 2.4(4) . . . . ?
C10 C11 C12 C14 -178.7(3) . . . . ?
C10 C11 C12 C13 0.8(5) . . . . ?
C10 C9 C8 N1 -177.3(2) . . . . ?
C10 C9 C8 C13 2.4(4) . . . . ?
C29 O5 C4 C3 -178.4(3) . . . . ?
C29 O5 C4 C5 1.8(5) . . . . ?
C12 C11 C10 C9 1.2(5) . . . . ?
C12 C13 C8 N1 179.2(3) . . . . ?
C12 C13 C8 C9 -0.4(4) . . . . ?
C2 C3 C4 O5 -179.1(3) . . . . ?
C2 C3 C4 C5 0.8(4) . . . . ?
C2 C7 C6 C5 0.3(6) . . . . ?
C30 O6 C18 C19 -5.5(5) . . . . ?
C30 O6 C18 C17 175.2(3) . . . . ?
C28 C26 C27 C22 -178.3(3) . . . . ?
C28 C26 C25 C24 178.8(3) . . . . ?
C6 C7 C2 C3 -0.7(5) . . . . ?
C6 C7 C2 C1 -178.8(3) . . . . ?
C23 C22 C27 C26 -0.5(5) . . . . ?
C23 C24 C25 C26 -0.4(5) . . . . ?
C27 C26 C25 C24 0.5(5) . . . . ?
C27 C22 C23 O4 -177.7(3) . . . . ?
C27 C22 C23 C24 0.7(4) . . . . ?
C8 N1 C1 C2 -175.4(3) . . . . ?
C18 C19 C20 C21 1.5(5) . . . . ?
C25 C26 C27 C22 0.0(5) . . . . ?
C25 C24 C23 O4 178.1(3) . . . . ?
C25 C24 C23 C22 -0.2(5) . . . . ?
C31 N3 C33 C34 58.6(5) . . . . ?
C31 N3 C35 C36 61.2(4) . . . . ?
C33 N3 C31 C32 51.8(4) . . . . ?
C33 N3 C35 C36 -172.4(4) . . . . ?
C35 N3 C31 C32 176.0(3) . . . . ?
C35 N3 C33 C34 -66.7(4) . . . . ?
